data_4060172
_journal_name_full Organometallics
_journal_paper_doi 10.1021/om0493659
_journal_year 2005
_chemical_formula_sum 'C30 H64 Cl2 O2 P6 Ru2'
_chemical_formula_weight 915.67
_space_group_IT_number 14
_symmetry_cell_setting monoclinic
_symmetry_space_group_name_Hall '-P 2ybc'
_symmetry_space_group_name_H-M 'P 1 21/c 1'
_atom_sites_solution_hydrogens geom
_atom_sites_solution_primary direct
_atom_sites_solution_secondary difmap
_cell_angle_alpha 90.00
_cell_angle_beta 113.1590(10)
_cell_angle_gamma 90.00
_cell_formula_units_Z 2
_cell_length_a 18.9468(11)
_cell_length_b 8.5865(5)
_cell_length_c 16.3021(10)
_cell_measurement_reflns_used 5989
_cell_measurement_temperature 100(2)
_cell_measurement_theta_max 23.25
_cell_measurement_theta_min 2.33
_cell_volume 2438.4(3)
_diffrn_ambient_temperature 100(2)
_diffrn_detector_area_resol_mean ?
_diffrn_measurement_device_type ?
_diffrn_measurement_method ?
_diffrn_radiation_monochromator graphite
_diffrn_radiation_source 'fine-focus sealed tube'
_diffrn_radiation_type MoK\a
_diffrn_radiation_wavelength 0.71073
_diffrn_reflns_av_R_equivalents 0.0348
_diffrn_reflns_av_sigmaI/netI 0.0321
_diffrn_reflns_limit_h_max 24
_diffrn_reflns_limit_h_min -24
_diffrn_reflns_limit_k_max 11
_diffrn_reflns_limit_k_min -11
_diffrn_reflns_limit_l_max 21
_diffrn_reflns_limit_l_min -21
_diffrn_reflns_number 26628
_diffrn_reflns_theta_max 27.52
_diffrn_reflns_theta_min 2.34
_diffrn_standards_decay_% ?
_diffrn_standards_interval_count ?
_diffrn_standards_interval_time ?
_diffrn_standards_number ?
_exptl_absorpt_coefficient_mu 0.947
_exptl_absorpt_correction_T_max 1.00
_exptl_absorpt_correction_T_min 0.93
_exptl_absorpt_correction_type multi-scan
_exptl_absorpt_process_details SADABS
_exptl_crystal_colour red
_exptl_crystal_density_diffrn 1.247
_exptl_crystal_density_meas ?
_exptl_crystal_density_method 'not measured'
_exptl_crystal_description bar
_exptl_crystal_F_000 944
_exptl_crystal_size_max 0.20
_exptl_crystal_size_mid 0.20
_exptl_crystal_size_min 0.10
_refine_ls_extinction_coef ?
_refine_ls_extinction_method none
_refine_ls_goodness_of_fit_ref 0.999
_refine_ls_hydrogen_treatment mixed
_refine_ls_matrix_type full
_refine_ls_number_parameters 190
_refine_ls_number_reflns 5545
_refine_ls_number_restraints 0
_refine_ls_restrained_S_all 0.999
_refine_ls_R_factor_all 0.0468
_refine_ls_R_factor_gt 0.0319
_refine_ls_shift/su_max 0.001
_refine_ls_shift/su_mean 0.000
_refine_ls_structure_factor_coef Fsqd
_refine_ls_weighting_details 'calc w=1/[\s^2^(Fo^2^)+(0.0393P)^2^+0.0000P] where P=(Fo^2^+2Fc^2^)/3'
_refine_ls_weighting_scheme calc
_refine_ls_wR_factor_gt 0.0693
_refine_ls_wR_factor_ref 0.0751
_reflns_number_gt 4386
_reflns_number_total 5545
_reflns_threshold_expression >2sigma(I)
_cod_depositor_comments
;
The following automatic conversions were performed:
'_symmetry_cell_setting' value 'Monoclinic' changed to 'monoclinic'
according to '/home/saulius/struct/CIF-dictionaries/cif_core.dic'
dictionary named 'cif_core.dic' version 2.4.1 from 2010-06-29.

Automatic conversion script
Id: cif_fix_enum 1527 2010-12-29 10:47:43Z saulius 
;
_cod_original_sg_symbol_H-M P2(1)/c
_cod_database_code 4060172

loop_
_symmetry_equiv_pos_as_xyz
'x, y, z'
'-x, y+1/2, -z+1/2'
'-x, -y, -z'
'x, -y-1/2, z-1/2'

loop_
_atom_site_label
_atom_site_type_symbol
_atom_site_fract_x
_atom_site_fract_y
_atom_site_fract_z
_atom_site_U_iso_or_equiv
_atom_site_adp_type
_atom_site_occupancy
_atom_site_symmetry_multiplicity
_atom_site_calc_flag
_atom_site_refinement_flags
_atom_site_disorder_assembly
_atom_site_disorder_group
Ru1 Ru 0.288208(10) 0.484239(19) 0.334739(11) 0.04248(7) Uani 1 1 d . . .
P1 P 0.20354(5) 0.48533(8) 0.40904(5) 0.06479(19) Uani 1 1 d . . .
P2 P 0.35806(4) 0.25679(8) 0.40953(5) 0.06095(18) Uani 1 1 d . . .
P3 P 0.35939(4) 0.55947(9) 0.25092(5) 0.05941(17) Uani 1 1 d . . .
Cl1 Cl 0.37203(4) 0.65346(8) 0.45775(4) 0.06906(19) Uani 1 1 d . . .
O1 O 0.18822(13) 0.2783(2) 0.19050(14) 0.0888(6) Uani 1 1 d . . .
C1 C 0.1719(2) 0.6777(4) 0.4254(2) 0.1036(12) Uani 1 1 d . . .
H1A H 0.1371 0.6687 0.4565 0.155 Uiso 1 1 calc R . .
H1B H 0.1449 0.7276 0.3673 0.155 Uiso 1 1 calc R . .
H1C H 0.2165 0.7407 0.4612 0.155 Uiso 1 1 calc R . .
C2 C 0.1145(2) 0.3841(6) 0.3518(3) 0.1366(17) Uani 1 1 d . . .
H2A H 0.0830 0.3903 0.3870 0.205 Uiso 1 1 calc R . .
H2B H 0.1251 0.2747 0.3438 0.205 Uiso 1 1 calc R . .
H2C H 0.0869 0.4322 0.2933 0.205 Uiso 1 1 calc R . .
C3 C 0.2349(2) 0.4131(5) 0.5223(2) 0.1215(15) Uani 1 1 d . . .
H3A H 0.1928 0.4221 0.5426 0.182 Uiso 1 1 calc R . .
H3B H 0.2788 0.4746 0.5614 0.182 Uiso 1 1 calc R . .
H3C H 0.2500 0.3036 0.5240 0.182 Uiso 1 1 calc R . .
C4 C 0.4251(2) 0.1607(4) 0.3702(3) 0.1077(12) Uani 1 1 d . . .
H4A H 0.4482 0.0707 0.4083 0.161 Uiso 1 1 calc R . .
H4B H 0.4655 0.2341 0.3727 0.161 Uiso 1 1 calc R . .
H4C H 0.3975 0.1257 0.3086 0.161 Uiso 1 1 calc R . .
C5 C 0.41945(18) 0.2702(4) 0.52725(19) 0.0893(10) Uani 1 1 d . . .
H5A H 0.4440 0.1692 0.5483 0.134 Uiso 1 1 calc R . .
H5B H 0.3885 0.2991 0.5610 0.134 Uiso 1 1 calc R . .
H5C H 0.4590 0.3495 0.5360 0.134 Uiso 1 1 calc R . .
C6 C 0.29613(18) 0.0920(3) 0.4049(2) 0.0854(9) Uani 1 1 d . . .
H6A H 0.3276 0.0032 0.4363 0.128 Uiso 1 1 calc R . .
H6B H 0.2664 0.0638 0.3424 0.128 Uiso 1 1 calc R . .
H6C H 0.2610 0.1204 0.4333 0.128 Uiso 1 1 calc R . .
C7 C 0.4540(2) 0.4820(4) 0.2708(3) 0.1050(13) Uani 1 1 d . . .
H7A H 0.4730 0.5291 0.2287 0.157 Uiso 1 1 calc R . .
H7B H 0.4507 0.3688 0.2625 0.157 Uiso 1 1 calc R . .
H7C H 0.4892 0.5065 0.3320 0.157 Uiso 1 1 calc R . .
C8 C 0.3794(2) 0.7660(3) 0.2557(2) 0.0921(10) Uani 1 1 d . . .
H8A H 0.4090 0.7892 0.2196 0.138 Uiso 1 1 calc R . .
H8B H 0.4091 0.7966 0.3178 0.138 Uiso 1 1 calc R . .
H8C H 0.3310 0.8240 0.2324 0.138 Uiso 1 1 calc R . .
C9 C 0.3101(2) 0.5290(4) 0.1319(2) 0.0991(12) Uani 1 1 d . . .
H9A H 0.3431 0.5628 0.1016 0.149 Uiso 1 1 calc R . .
H9B H 0.2624 0.5895 0.1095 0.149 Uiso 1 1 calc R . .
H9C H 0.2980 0.4181 0.1200 0.149 Uiso 1 1 calc R . .
C10 C 0.22658(14) 0.3587(3) 0.24579(17) 0.0586(6) Uani 1 1 d . . .
C11 C 0.22490(13) 0.6798(3) 0.27177(15) 0.0500(5) Uani 1 1 d . . .
H11A H 0.2430 0.7751 0.3025 0.060 Uiso 1 1 calc R . .
C12 C 0.16314(14) 0.6936(3) 0.19551(16) 0.0573(6) Uani 1 1 d . . .
H12A H 0.1423 0.6007 0.1635 0.069 Uiso 1 1 calc R . .
C13 C 0.12556(13) 0.8379(3) 0.15777(16) 0.0596(6) Uani 1 1 d . . .
H13A H 0.1450 0.9307 0.1906 0.072 Uiso 1 1 calc R . .
C14 C 0.06502(13) 0.8505(3) 0.07948(17) 0.0618(6) Uani 1 1 d . . .
H14A H 0.0442 0.7569 0.0482 0.074 Uiso 1 1 calc R . .
C15 C 0.02937(15) 0.9935(3) 0.03945(18) 0.0634(7) Uani 1 1 d . . .
H15A H 0.0491 1.0869 0.0716 0.076 Uiso 1 1 calc R . .

loop_
_atom_site_aniso_label
_atom_site_aniso_U_11
_atom_site_aniso_U_22
_atom_site_aniso_U_33
_atom_site_aniso_U_23
_atom_site_aniso_U_13
_atom_site_aniso_U_12
Ru1 0.04386(11) 0.04055(11) 0.04229(11) -0.00133(7) 0.01615(8) 0.00400(7)
P1 0.0693(5) 0.0685(5) 0.0701(5) 0.0092(3) 0.0420(4) 0.0115(3)
P2 0.0658(4) 0.0482(4) 0.0635(4) 0.0026(3) 0.0197(3) 0.0139(3)
P3 0.0627(4) 0.0601(4) 0.0658(4) -0.0081(3) 0.0364(4) -0.0054(3)
Cl1 0.0696(4) 0.0620(4) 0.0611(4) -0.0140(3) 0.0101(3) 0.0019(3)
O1 0.0930(15) 0.0796(14) 0.0771(13) -0.0219(11) 0.0155(12) -0.0208(12)
C1 0.136(3) 0.091(2) 0.125(3) 0.012(2) 0.097(3) 0.037(2)
C2 0.086(3) 0.187(5) 0.166(4) -0.038(4) 0.081(3) -0.036(3)
C3 0.162(4) 0.138(4) 0.100(3) 0.045(3) 0.091(3) 0.056(3)
C4 0.125(3) 0.077(2) 0.138(3) 0.009(2) 0.071(3) 0.047(2)
C5 0.085(2) 0.085(2) 0.073(2) 0.0169(16) 0.0040(16) 0.0150(17)
C6 0.102(2) 0.0478(16) 0.088(2) 0.0112(14) 0.0181(18) 0.0008(15)
C7 0.078(2) 0.109(3) 0.155(4) 0.002(2) 0.075(3) 0.0106(18)
C8 0.101(2) 0.0686(19) 0.125(3) 0.0003(18) 0.065(2) -0.0193(17)
C9 0.120(3) 0.126(3) 0.064(2) -0.0181(18) 0.051(2) -0.027(2)
C10 0.0609(15) 0.0563(15) 0.0585(15) -0.0011(12) 0.0233(13) -0.0037(12)
C11 0.0529(13) 0.0468(12) 0.0509(13) 0.0048(10) 0.0212(11) 0.0059(10)
C12 0.0554(14) 0.0558(14) 0.0571(15) 0.0081(11) 0.0181(12) 0.0073(11)
C13 0.0520(14) 0.0657(16) 0.0598(15) 0.0132(12) 0.0206(12) 0.0112(12)
C14 0.0531(14) 0.0694(17) 0.0642(16) 0.0179(13) 0.0244(13) 0.0115(12)
C15 0.0516(14) 0.0771(19) 0.0638(16) 0.0196(13) 0.0252(12) 0.0134(13)
